data_4134407
loop_
_publ_author_name
'Luong, Lucy'
'Malwitz, Mark A.'
'Moshayedi, Venoos'
'Olmstead, Marilyn M.'
'Balch, Alan L.'

_publ_section_title
;
 Role of Anions and Mixtures of Anions on the Thermochromism, Vapochromism
 and Polymorph Formation of Luminescent Crystals of a Single Cation,
 [(C<sub>6</sub>H<sub>11</sub>NC)<sub>2</sub>Au]<sup/>.
;
_journal_name_full 'Journal of the American Chemical Society'
_journal_paper_doi 10.1021/jacs.9b13168
_journal_year 2020
_chemical_formula_moiety 'C14 H22 Au N2, As0.74 F6 P0.27'
_chemical_formula_sum 'C14 H22 As0.74 Au F6 N2 P0.26'
_chemical_formula_weight 592.79
_chemical_name_common '[(C6H11NC)2Au](PF6)0.25(AsF6)0.75'
_space_group_crystal_system monoclinic
_space_group_IT_number 14
_space_group_name_Hall '-P 2ybc'
_space_group_name_H-M_alt 'P 1 21/c 1'
_atom_sites_solution_hydrogens geom
_atom_sites_solution_primary dual
_atom_sites_solution_secondary difmap
_audit_creation_method SHELXL-2018/3
_cell_angle_alpha 90
_cell_angle_beta 92.747(4)
_cell_angle_gamma 90
_cell_formula_units_Z 4
_cell_length_a 6.3980(6)
_cell_length_b 17.152(2)
_cell_length_c 16.741(2)
_cell_measurement_reflns_used 15026
_cell_measurement_temperature 100(2)
_cell_measurement_theta_max 30.51
_cell_measurement_theta_min 2.661
_cell_volume 1835.0(4)
_computing_cell_refinement 'SAINT (Bruker, 2017)'
_computing_data_collection 'Apex3 (Bruker, 2017)'
_computing_data_reduction 'SAINT (Bruker, 2017)'
_computing_publication_material 'SHELXL-2018/3 (Sheldrick, 2018)'
_computing_structure_refinement 'SHELXL-2018/3 (Sheldrick, 2018)'
_computing_structure_solution 'SHELXT 2014/5 (Sheldrick, 2014)'
_diffrn_ambient_temperature 100(2)
_diffrn_detector_area_resol_mean 10.42
_diffrn_measured_fraction_theta_full 1.000
_diffrn_measured_fraction_theta_max 0.996
_diffrn_measurement_device_type 'Bruker Kappa DUO with Photon 100'
_diffrn_measurement_method '\w and \f scans'
_diffrn_radiation_type MoK\a
_diffrn_radiation_wavelength 0.71073
_diffrn_reflns_av_R_equivalents 0.0191
_diffrn_reflns_av_unetI/netI 0.0146
_diffrn_reflns_Laue_measured_fraction_full 1.000
_diffrn_reflns_Laue_measured_fraction_max 0.996
_diffrn_reflns_limit_h_max 6
_diffrn_reflns_limit_h_min -9
_diffrn_reflns_limit_k_max 24
_diffrn_reflns_limit_k_min -24
_diffrn_reflns_limit_l_max 23
_diffrn_reflns_limit_l_min -24
_diffrn_reflns_number 27133
_diffrn_reflns_point_group_measured_fraction_full 1.000
_diffrn_reflns_point_group_measured_fraction_max 0.996
_diffrn_reflns_theta_full 25.242
_diffrn_reflns_theta_max 30.666
_diffrn_reflns_theta_min 2.375
_diffrn_source microsource
_exptl_absorpt_coefficient_mu 9.419
_exptl_absorpt_correction_T_max 0.7461
_exptl_absorpt_correction_T_min 0.5661
_exptl_absorpt_correction_type multi-scan
_exptl_absorpt_process_details 'SADABS (Sheldrick,2016)'
_exptl_crystal_colour colorless
_exptl_crystal_density_diffrn 2.146
_exptl_crystal_description block
_exptl_crystal_F_000 1125
_exptl_crystal_size_max 0.232
_exptl_crystal_size_mid 0.211
_exptl_crystal_size_min 0.148
_refine_diff_density_max 0.616
_refine_diff_density_min -2.723
_refine_diff_density_rms 0.249
_refine_ls_extinction_method none
_refine_ls_goodness_of_fit_ref 1.182
_refine_ls_hydrogen_treatment constr
_refine_ls_matrix_type full
_refine_ls_number_parameters 224
_refine_ls_number_reflns 5659
_refine_ls_number_restraints 0
_refine_ls_restrained_S_all 1.182
_refine_ls_R_factor_all 0.0271
_refine_ls_R_factor_gt 0.0222
_refine_ls_shift/su_max 0.000
_refine_ls_shift/su_mean 0.000
_refine_ls_structure_factor_coef Fsqd
_refine_ls_weighting_details 'w=1/[\s^2^(Fo^2^)+(0.0287P)^2^+0.9292P] where P=(Fo^2^+2Fc^2^)/3'
_refine_ls_weighting_scheme calc
_refine_ls_wR_factor_gt 0.0574
_refine_ls_wR_factor_ref 0.0595
_reflns_Friedel_coverage 0.000
_reflns_number_gt 4895
_reflns_number_total 5659
_reflns_threshold_expression 'I > 2\s(I)'
_cod_data_source_file ja9b13168_si_007.cif
_cod_data_source_block ll85
_cod_original_sg_symbol_H-M 'P 21/c'
_cod_database_code 4134407
_shelx_shelxl_version_number 2018/3
_shelx_space_group_comment
;
The symmetry employed for this shelxl refinement is uniquely defined
by the following loop, which should always be used as a source of
symmetry information in preference to the above space-group names.
They are only intended as comments.
;
_shelx_estimated_absorpt_t_min 0.219
_shelx_estimated_absorpt_t_max 0.336

loop_
_space_group_symop_operation_xyz
'x, y, z'
'-x, y+1/2, -z+1/2'
'-x, -y, -z'
'x, -y-1/2, z-1/2'

loop_
_atom_site_label
_atom_site_type_symbol
_atom_site_fract_x
_atom_site_fract_y
_atom_site_fract_z
_atom_site_U_iso_or_equiv
_atom_site_adp_type
_atom_site_occupancy
_atom_site_site_symmetry_order
_atom_site_calc_flag
_atom_site_refinement_flags_posn
_atom_site_refinement_flags_adp
_atom_site_refinement_flags_occupancy
_atom_site_disorder_assembly
_atom_site_disorder_group
Au1 Au 0.000000 0.500000 0.500000 0.01066(4) Uani 1 2 d S . P . .
Au2 Au 0.500000 0.500000 0.500000 0.01192(4) Uani 1 2 d S . P . .
As1 As 1.1522(4) 0.65524(15) 0.68352(17) 0.01308(19) Uani 0.735(2) 1 d . . P A 1
P1 P 1.134(3) 0.6603(12) 0.6818(13) 0.01308(19) Uani 0.265(2) 1 d . . P A 2
N1 N 0.0559(2) 0.33682(10) 0.57965(10) 0.0143(3) Uani 1 1 d . . . . .
N2 N 0.6351(3) 0.50185(9) 0.68118(11) 0.0143(3) Uani 1 1 d . . . . .
F1 F 1.0761(2) 0.63222(8) 0.77674(8) 0.0277(3) Uani 1 1 d . . . . .
F2 F 1.16911(19) 0.55947(7) 0.66243(7) 0.0205(3) Uani 1 1 d . . . . .
F3 F 0.8975(2) 0.65384(9) 0.65005(10) 0.0369(4) Uani 1 1 d . . . . .
F4 F 1.1288(2) 0.75170(8) 0.70635(9) 0.0317(3) Uani 1 1 d . . . . .
F5 F 1.4013(2) 0.65597(8) 0.71811(9) 0.0294(3) Uani 1 1 d . . . . .
F6 F 1.2243(3) 0.67849(9) 0.59096(9) 0.0376(4) Uani 1 1 d . . . . .
C1 C 0.0328(3) 0.39641(11) 0.55063(11) 0.0133(4) Uani 1 1 d . . . . .
C2 C 0.5834(3) 0.50238(11) 0.61522(13) 0.0142(4) Uani 1 1 d . . . . .
C3 C 0.1021(3) 0.25999(12) 0.61350(13) 0.0178(4) Uani 1 1 d . . . . .
H3A H -0.021784 0.241227 0.642244 0.021 Uiso 1 1 calc R U . . .
C4 C 0.1427(3) 0.20414(13) 0.54505(16) 0.0242(5) Uani 1 1 d . . . . .
H4A H 0.024537 0.206972 0.504772 0.029 Uiso 1 1 calc R U . . .
H4B H 0.149865 0.150157 0.565936 0.029 Uiso 1 1 calc R U . . .
C5 C 0.3464(3) 0.22310(15) 0.50481(15) 0.0263(5) Uani 1 1 d . . . . .
H5A H 0.373395 0.182591 0.464460 0.032 Uiso 1 1 calc R U . . .
H5B H 0.331631 0.273775 0.476789 0.032 Uiso 1 1 calc R U . . .
C6 C 0.5315(3) 0.22701(14) 0.56568(15) 0.0246(5) Uani 1 1 d . . . . .
H6A H 0.555140 0.174940 0.589981 0.030 Uiso 1 1 calc R U . . .
H6B H 0.659237 0.241915 0.538275 0.030 Uiso 1 1 calc R U . . .
C7 C 0.4910(3) 0.28612(13) 0.63101(13) 0.0201(4) Uani 1 1 d . . . . .
H7A H 0.480051 0.338893 0.607237 0.024 Uiso 1 1 calc R U . . .
H7B H 0.610527 0.286098 0.670838 0.024 Uiso 1 1 calc R U . . .
C8 C 0.2891(3) 0.26732(14) 0.67303(13) 0.0221(4) Uani 1 1 d . . . . .
H8A H 0.307388 0.217817 0.702965 0.026 Uiso 1 1 calc R U . . .
H8B H 0.261422 0.309094 0.711936 0.026 Uiso 1 1 calc R U . . .
C9 C 0.6942(3) 0.50164(10) 0.76573(12) 0.0135(4) Uani 1 1 d . . . . .
H9A H 0.737532 0.555545 0.782146 0.016 Uiso 1 1 calc R U . . .
C10 C 0.8795(3) 0.44645(13) 0.78141(12) 0.0171(4) Uani 1 1 d . . . . .
H10A H 1.000149 0.464192 0.751283 0.021 Uiso 1 1 calc R U . . .
H10B H 0.841203 0.393222 0.763116 0.021 Uiso 1 1 calc R U . . .
C11 C 0.9392(3) 0.44543(14) 0.87114(13) 0.0219(4) Uani 1 1 d . . . . .
H11A H 0.990570 0.497649 0.887905 0.026 Uiso 1 1 calc R U . . .
H11B H 1.054031 0.407590 0.881754 0.026 Uiso 1 1 calc R U . . .
C12 C 0.7521(3) 0.42307(13) 0.92025(12) 0.0207(4) Uani 1 1 d . . . . .
H12A H 0.711106 0.368540 0.908076 0.025 Uiso 1 1 calc R U . . .
H12B H 0.793112 0.426315 0.977937 0.025 Uiso 1 1 calc R U . . .
C13 C 0.5666(3) 0.47666(13) 0.90176(12) 0.0182(4) Uani 1 1 d . . . . .
H13A H 0.602716 0.530194 0.919671 0.022 Uiso 1 1 calc R U . . .
H13B H 0.445953 0.458875 0.931882 0.022 Uiso 1 1 calc R U . . .
C14 C 0.5044(3) 0.47785(14) 0.81246(12) 0.0167(4) Uani 1 1 d . . . . .
H14A H 0.388865 0.515406 0.801944 0.020 Uiso 1 1 calc R U . . .
H14B H 0.455317 0.425532 0.795058 0.020 Uiso 1 1 calc R U . . .

loop_
_atom_site_aniso_label
_atom_site_aniso_U_11
_atom_site_aniso_U_22
_atom_site_aniso_U_33
_atom_site_aniso_U_23
_atom_site_aniso_U_13
_atom_site_aniso_U_12
Au1 0.01168(6) 0.00998(6) 0.01032(6) 0.00056(3) 0.00034(4) 0.00220(3)
Au2 0.01200(6) 0.01691(7) 0.00697(6) 0.00090(3) 0.00172(4) 0.00060(3)
As1 0.0144(5) 0.0125(4) 0.01224(19) -0.0010(2) -0.0008(3) -0.0010(3)
P1 0.0144(5) 0.0125(4) 0.01224(19) -0.0010(2) -0.0008(3) -0.0010(3)
N1 0.0125(7) 0.0161(8) 0.0144(7) 0.0013(6) 0.0013(6) 0.0008(6)
N2 0.0147(8) 0.0165(9) 0.0121(8) 0.0006(6) 0.0027(7) 0.0003(6)
F1 0.0423(8) 0.0220(7) 0.0198(6) -0.0058(5) 0.0113(6) -0.0024(6)
F2 0.0246(6) 0.0198(6) 0.0171(6) -0.0063(5) 0.0005(5) -0.0007(5)
F3 0.0232(7) 0.0321(8) 0.0542(10) 0.0008(7) -0.0110(7) 0.0022(6)
F4 0.0430(8) 0.0147(6) 0.0373(8) -0.0014(6) -0.0003(7) -0.0004(6)
F5 0.0202(6) 0.0320(8) 0.0354(8) -0.0108(6) -0.0048(6) -0.0053(6)
F6 0.0557(10) 0.0375(9) 0.0197(7) 0.0040(6) 0.0033(7) -0.0184(7)
C1 0.0118(8) 0.0157(9) 0.0124(8) -0.0002(7) 0.0006(7) 0.0026(7)
C2 0.0134(10) 0.0176(10) 0.0118(9) 0.0009(6) 0.0033(8) 0.0012(7)
C3 0.0129(9) 0.0150(9) 0.0254(11) 0.0102(8) -0.0006(8) -0.0001(7)
C4 0.0166(10) 0.0136(10) 0.0417(14) -0.0033(9) -0.0066(9) 0.0014(8)
C5 0.0183(10) 0.0292(12) 0.0313(12) -0.0119(10) -0.0017(9) 0.0058(9)
C6 0.0118(9) 0.0271(12) 0.0349(13) 0.0002(10) 0.0003(9) 0.0032(8)
C7 0.0147(9) 0.0198(10) 0.0254(11) 0.0030(8) -0.0042(8) -0.0014(8)
C8 0.0201(10) 0.0265(11) 0.0192(10) 0.0084(8) -0.0030(8) 0.0021(9)
C9 0.0169(10) 0.0156(10) 0.0079(9) -0.0002(6) -0.0014(7) -0.0002(7)
C10 0.0155(9) 0.0198(10) 0.0161(9) 0.0034(8) 0.0019(7) 0.0017(8)
C11 0.0188(10) 0.0283(12) 0.0180(10) 0.0072(9) -0.0039(8) 0.0010(9)
C12 0.0242(10) 0.0250(11) 0.0128(9) 0.0066(8) -0.0011(8) 0.0014(9)
C13 0.0221(10) 0.0231(10) 0.0094(8) 0.0014(8) 0.0026(7) 0.0005(9)
C14 0.0157(9) 0.0240(10) 0.0105(8) 0.0006(8) 0.0015(7) -0.0004(8)

loop_
_atom_type_symbol
_atom_type_description
_atom_type_scat_dispersion_real
_atom_type_scat_dispersion_imag
_atom_type_scat_source
C C 0.0033 0.0016 'International Tables Vol C Tables 4.2.6.8 and 6.1.1.4'
H H 0.0000 0.0000 'International Tables Vol C Tables 4.2.6.8 and 6.1.1.4'
N N 0.0061 0.0033 'International Tables Vol C Tables 4.2.6.8 and 6.1.1.4'
F F 0.0171 0.0103 'International Tables Vol C Tables 4.2.6.8 and 6.1.1.4'
P P 0.1023 0.0942 'International Tables Vol C Tables 4.2.6.8 and 6.1.1.4'
As As 0.0499 2.0058 'International Tables Vol C Tables 4.2.6.8 and 6.1.1.4'
Au Au -2.0133 8.8022 'International Tables Vol C Tables 4.2.6.8 and 6.1.1.4'

loop_
_geom_angle_atom_site_label_1
_geom_angle_atom_site_label_2
_geom_angle_atom_site_label_3
_geom_angle
_geom_angle_site_symmetry_1
_geom_angle_site_symmetry_3
_geom_angle_publ_flag
C1 Au1 C1 180.0 3_566 . ?
C1 Au1 Au2 94.91(5) 3_566 . ?
C1 Au1 Au2 85.09(5) . . ?
C1 Au1 Au2 85.09(5) 3_566 1_455 ?
C1 Au1 Au2 94.91(5) . 1_455 ?
Au2 Au1 Au2 180.0 . 1_455 ?
C2 Au2 C2 180.0 3_666 . ?
C2 Au2 Au1 77.11(6) 3_666 . ?
C2 Au2 Au1 102.89(6) . . ?
C2 Au2 Au1 102.89(6) 3_666 1_655 ?
C2 Au2 Au1 77.11(6) . 1_655 ?
Au1 Au2 Au1 180.0 . 1_655 ?
F5 As1 F2 90.59(11) . . ?
F5 As1 F6 91.06(15) . . ?
F2 As1 F6 90.86(15) . . ?
F5 As1 F3 178.9(2) . . ?
F2 As1 F3 89.27(15) . . ?
F6 As1 F3 90.03(15) . . ?
F5 As1 F1 89.65(14) . . ?
F2 As1 F1 89.43(15) . . ?
F6 As1 F1 179.23(15) . . ?
F3 As1 F1 89.27(15) . . ?
F5 As1 F4 90.43(16) . . ?
F2 As1 F4 178.3(2) . . ?
F6 As1 F4 90.42(15) . . ?
F3 As1 F4 89.68(12) . . ?
F1 As1 F4 89.28(15) . . ?
F3 P1 F4 96.9(9) . . ?
F3 P1 F6 94.2(10) . . ?
F4 P1 F6 93.6(11) . . ?
F3 P1 F1 92.5(11) . . ?
F4 P1 F1 91.6(11) . . ?
F6 P1 F1 170.9(11) . . ?
F3 P1 F2 89.8(11) . . ?
F4 P1 F2 173.0(12) . . ?
F6 P1 F2 88.0(10) . . ?
F1 P1 F2 86.0(9) . . ?
F3 P1 F5 173.6(14) . . ?
F4 P1 F5 89.2(10) . . ?
F6 P1 F5 87.3(9) . . ?
F1 P1 F5 85.4(8) . . ?
F2 P1 F5 84.0(7) . . ?
C1 N1 C3 175.17(19) . . ?
C2 N2 C9 178.2(2) . . ?
N1 C1 Au1 178.64(17) . . ?
N2 C2 Au2 177.94(18) . . ?
N1 C3 C8 108.51(17) . . ?
N1 C3 C4 108.31(17) . . ?
C8 C3 C4 112.71(17) . . ?
N1 C3 H3A 109.1 . . ?
C8 C3 H3A 109.1 . . ?
C4 C3 H3A 109.1 . . ?
C3 C4 C5 112.12(18) . . ?
C3 C4 H4A 109.2 . . ?
C5 C4 H4A 109.2 . . ?
C3 C4 H4B 109.2 . . ?
C5 C4 H4B 109.2 . . ?
H4A C4 H4B 107.9 . . ?
C6 C5 C4 111.4(2) . . ?
C6 C5 H5A 109.3 . . ?
C4 C5 H5A 109.3 . . ?
C6 C5 H5B 109.3 . . ?
C4 C5 H5B 109.3 . . ?
H5A C5 H5B 108.0 . . ?
C7 C6 C5 110.84(17) . . ?
C7 C6 H6A 109.5 . . ?
C5 C6 H6A 109.5 . . ?
C7 C6 H6B 109.5 . . ?
C5 C6 H6B 109.5 . . ?
H6A C6 H6B 108.1 . . ?
C6 C7 C8 111.41(18) . . ?
C6 C7 H7A 109.3 . . ?
C8 C7 H7A 109.3 . . ?
C6 C7 H7B 109.3 . . ?
C8 C7 H7B 109.3 . . ?
H7A C7 H7B 108.0 . . ?
C3 C8 C7 111.66(18) . . ?
C3 C8 H8A 109.3 . . ?
C7 C8 H8A 109.3 . . ?
C3 C8 H8B 109.3 . . ?
C7 C8 H8B 109.3 . . ?
H8A C8 H8B 107.9 . . ?
N2 C9 C10 109.46(17) . . ?
N2 C9 C14 108.91(17) . . ?
C10 C9 C14 111.99(16) . . ?
N2 C9 H9A 108.8 . . ?
C10 C9 H9A 108.8 . . ?
C14 C9 H9A 108.8 . . ?
C9 C10 C11 109.26(17) . . ?
C9 C10 H10A 109.8 . . ?
C11 C10 H10A 109.8 . . ?
C9 C10 H10B 109.8 . . ?
C11 C10 H10B 109.8 . . ?
H10A C10 H10B 108.3 . . ?
C10 C11 C12 111.37(17) . . ?
C10 C11 H11A 109.4 . . ?
C12 C11 H11A 109.4 . . ?
C10 C11 H11B 109.4 . . ?
C12 C11 H11B 109.4 . . ?
H11A C11 H11B 108.0 . . ?
C13 C12 C11 111.18(17) . . ?
C13 C12 H12A 109.4 . . ?
C11 C12 H12A 109.4 . . ?
C13 C12 H12B 109.4 . . ?
C11 C12 H12B 109.4 . . ?
H12A C12 H12B 108.0 . . ?
C12 C13 C14 111.78(18) . . ?
C12 C13 H13A 109.3 . . ?
C14 C13 H13A 109.3 . . ?
C12 C13 H13B 109.3 . . ?
C14 C13 H13B 109.3 . . ?
H13A C13 H13B 107.9 . . ?
C13 C14 C9 109.14(17) . . ?
C13 C14 H14A 109.9 . . ?
C9 C14 H14A 109.9 . . ?
C13 C14 H14B 109.9 . . ?
C9 C14 H14B 109.9 . . ?
H14A C14 H14B 108.3 . . ?

loop_
_geom_bond_atom_site_label_1
_geom_bond_atom_site_label_2
_geom_bond_distance
_geom_bond_site_symmetry_2
_geom_bond_publ_flag
Au1 C1 1.975(2) 3_566 ?
Au1 C1 1.975(2) . ?
Au1 Au2 3.1990(3) . ?
Au1 Au2 3.1990(3) 1_455 ?
Au2 C2 1.977(2) 3_666 ?
Au2 C2 1.977(2) . ?
As1 F5 1.670(3) . ?
As1 F2 1.685(3) . ?
As1 F6 1.686(3) . ?
As1 F3 1.698(3) . ?
As1 F1 1.703(3) . ?
As1 F4 1.706(3) . ?
P1 F3 1.585(18) . ?
P1 F4 1.62(2) . ?
P1 F6 1.68(2) . ?
P1 F1 1.72(2) . ?
P1 F2 1.78(2) . ?
P1 F5 1.787(18) . ?
N1 C1 1.138(3) . ?
N1 C3 1.459(3) . ?
N2 C2 1.137(3) . ?
N2 C9 1.447(3) . ?
C3 C8 1.525(3) . ?
C3 C4 1.525(3) . ?
C3 H3A 1.0000 . ?
C4 C5 1.530(3) . ?
C4 H4A 0.9900 . ?
C4 H4B 0.9900 . ?
C5 C6 1.526(3) . ?
C5 H5A 0.9900 . ?
C5 H5B 0.9900 . ?
C6 C7 1.523(3) . ?
C6 H6A 0.9900 . ?
C6 H6B 0.9900 . ?
C7 C8 1.535(3) . ?
C7 H7A 0.9900 . ?
C7 H7B 0.9900 . ?
C8 H8A 0.9900 . ?
C8 H8B 0.9900 . ?
C9 C10 1.530(3) . ?
C9 C14 1.531(3) . ?
C9 H9A 1.0000 . ?
C10 C11 1.532(3) . ?
C10 H10A 0.9900 . ?
C10 H10B 0.9900 . ?
C11 C12 1.533(3) . ?
C11 H11A 0.9900 . ?
C11 H11B 0.9900 . ?
C12 C13 1.522(3) . ?
C12 H12A 0.9900 . ?
C12 H12B 0.9900 . ?
C13 C14 1.529(3) . ?
C13 H13A 0.9900 . ?
C13 H13B 0.9900 . ?
C14 H14A 0.9900 . ?
C14 H14B 0.9900 . ?

loop_
_geom_torsion_atom_site_label_1
_geom_torsion_atom_site_label_2
_geom_torsion_atom_site_label_3
_geom_torsion_atom_site_label_4
_geom_torsion
_geom_torsion_site_symmetry_1
_geom_torsion_site_symmetry_2
_geom_torsion_site_symmetry_3
_geom_torsion_site_symmetry_4
_geom_torsion_publ_flag
N1 C3 C4 C5 68.6(2) . . . . ?
C8 C3 C4 C5 -51.4(2) . . . . ?
C3 C4 C5 C6 53.6(3) . . . . ?
C4 C5 C6 C7 -56.3(3) . . . . ?
C5 C6 C7 C8 56.8(2) . . . . ?
N1 C3 C8 C7 -68.3(2) . . . . ?
C4 C3 C8 C7 51.6(2) . . . . ?
C6 C7 C8 C3 -54.4(2) . . . . ?
N2 C9 C10 C11 -179.10(17) . . . . ?
C14 C9 C10 C11 -58.2(2) . . . . ?
C9 C10 C11 C12 56.0(2) . . . . ?
C10 C11 C12 C13 -55.4(2) . . . . ?
C11 C12 C13 C14 55.6(2) . . . . ?
C12 C13 C14 C9 -56.3(2) . . . . ?
N2 C9 C14 C13 179.38(16) . . . . ?
C10 C9 C14 C13 58.2(2) . . . . ?
